data_4087808
loop_
_publ_author_name
'Milani, Jessica'
'Pridmore, Natalie E.'
'Whitwood, Adrian C.'
'Fairlamb, Ian J. S.'
'Perutz, Robin N.'

_publ_section_title
;
 The Role of Fluorine Substituents in the Regioselectivity of
 Intramolecular C--H Bond Functionalization of Benzylamines at
 Palladium(II)
;
_journal_issue 17
_journal_name_full Organometallics
_journal_page_first 4376
_journal_paper_doi 10.1021/acs.organomet.5b00608
_journal_volume 34
_journal_year 2015
_chemical_formula_moiety 'C22 H26 F4 N2 O4 Pd2'
_chemical_formula_sum 'C22 H26 F4 N2 O4 Pd2'
_chemical_formula_weight 671.25
_space_group_crystal_system monoclinic
_space_group_IT_number 13
_space_group_name_Hall '-P 2yac'
_space_group_name_H-M_alt 'P 1 2/n 1'
_atom_sites_solution_hydrogens geom
_atom_sites_solution_primary iterative
_audit_creation_date 2015-01-30
_audit_creation_method
;
Olex2 1.2
(compiled 2015.01.06 svn.r3119 for OlexSys, GUI svn.r4979)
;
_cell_angle_alpha 90
_cell_angle_beta 95.351(3)
_cell_angle_gamma 90
_cell_formula_units_Z 2
_cell_length_a 10.9551(4)
_cell_length_b 8.3786(6)
_cell_length_c 12.6805(4)
_cell_measurement_reflns_used 3157
_cell_measurement_temperature 110.05(10)
_cell_measurement_theta_max 32.0860
_cell_measurement_theta_min 3.5410
_cell_volume 1158.85(10)
_computing_cell_refinement
;
CrysAlisPro, Agilent Technologies,
Version 1.171.36.32 (release 02-08-2013 CrysAlis171 .NET)
(compiled Aug  2 2013,16:46:58)
;
_computing_data_collection
;
CrysAlisPro, Agilent Technologies,
Version 1.171.36.32 (release 02-08-2013 CrysAlis171 .NET)
(compiled Aug  2 2013,16:46:58)
;
_computing_data_reduction
;
CrysAlisPro, Agilent Technologies,
Version 1.171.36.32 (release 02-08-2013 CrysAlis171 .NET)
(compiled Aug  2 2013,16:46:58)
;
_computing_molecular_graphics 'Olex2 (Dolomanov et al., 2009)'
_computing_publication_material 'Olex2 (Dolomanov et al., 2009)'
_computing_structure_refinement 'ShelXL (Sheldrick, 2008)'
_computing_structure_solution
;
Superflip (Palatinus & Chapuis, 2007;Palatinus & van der Lee, 2008;
Palatinus et al., 2012)
;
_diffrn_ambient_temperature 110.05(10)
_diffrn_detector_area_resol_mean 16.1450
_diffrn_measured_fraction_theta_full 0.999
_diffrn_measured_fraction_theta_max 0.995
_diffrn_measurement_details
;
#__ type_ start__ end____ width___ exp.time_
  1 omega   14.00   67.00   1.0000   20.0000
omega____ theta____ kappa____ phi______ frames
    -       26.5735  -99.0000   30.0000 53

#__ type_ start__ end____ width___ exp.time_
  2 omega    2.00   68.00   1.0000   20.0000
omega____ theta____ kappa____ phi______ frames
    -       26.5735   77.0000 -120.0000 66

#__ type_ start__ end____ width___ exp.time_
  3 omega  -12.00   94.00   1.0000   20.0000
omega____ theta____ kappa____ phi______ frames
    -       26.5735   19.0000 -180.0000 106
;
_diffrn_measurement_device_type 'SuperNova, Single source at offset, Eos'
_diffrn_measurement_method '\w scans'
_diffrn_orient_matrix_UB_11 0.0156433000
_diffrn_orient_matrix_UB_12 0.0809856000
_diffrn_orient_matrix_UB_13 0.0106751000
_diffrn_orient_matrix_UB_21 0.0507862000
_diffrn_orient_matrix_UB_22 -0.0248921000
_diffrn_orient_matrix_UB_23 0.0347607000
_diffrn_orient_matrix_UB_31 0.0373720000
_diffrn_orient_matrix_UB_32 -0.0002379000
_diffrn_orient_matrix_UB_33 -0.0428221000
_diffrn_radiation_monochromator mirror
_diffrn_radiation_type MoK\a
_diffrn_radiation_wavelength 0.71073
_diffrn_reflns_av_unetI/netI 0.0296
_diffrn_reflns_Laue_measured_fraction_full 0.999
_diffrn_reflns_Laue_measured_fraction_max 0.995
_diffrn_reflns_limit_h_max 15
_diffrn_reflns_limit_h_min -15
_diffrn_reflns_limit_k_max 11
_diffrn_reflns_limit_k_min -11
_diffrn_reflns_limit_l_max 17
_diffrn_reflns_limit_l_min -17
_diffrn_reflns_number 3553
_diffrn_reflns_point_group_measured_fraction_full 0.999
_diffrn_reflns_point_group_measured_fraction_max 0.995
_diffrn_reflns_theta_full 25.242
_diffrn_reflns_theta_max 30.214
_diffrn_reflns_theta_min 2.918
_diffrn_source 'SuperNova (Mo) X-ray Source'
_exptl_absorpt_coefficient_mu 1.616
_exptl_absorpt_correction_T_max -0.010
_exptl_absorpt_correction_T_min 10000000.000
_exptl_absorpt_correction_type analytical
_exptl_absorpt_process_details
;
CrysAlisPro, Agilent Technologies,
Version 1.171.36.32 (release 02-08-2013 CrysAlis171 .NET)
(compiled Aug  2 2013,16:46:58)
Analytical numeric absorption correction using a multifaceted crystal
			model based on expressions derived by R.C. Clark & J.S. Reid.
(Clark, R. C. & Reid, J. S. (1995). Acta Cryst. A51, 887-897)
;
_exptl_crystal_colour 'clear light yellow'
_exptl_crystal_colour_lustre clear
_exptl_crystal_colour_modifier light
_exptl_crystal_colour_primary yellow
_exptl_crystal_density_diffrn 1.924
_exptl_crystal_description needle
_exptl_crystal_F_000 664
_exptl_crystal_size_max 0.3204
_exptl_crystal_size_mid 0.0568
_exptl_crystal_size_min 0.055
_refine_diff_density_max 1.424
_refine_diff_density_min -1.167
_refine_diff_density_rms 0.122
_refine_ls_extinction_method none
_refine_ls_goodness_of_fit_ref 0.997
_refine_ls_hydrogen_treatment constr
_refine_ls_matrix_type full
_refine_ls_number_parameters 158
_refine_ls_number_reflns 3553
_refine_ls_number_restraints 0
_refine_ls_restrained_S_all 0.997
_refine_ls_R_factor_all 0.0336
_refine_ls_R_factor_gt 0.0277
_refine_ls_shift/su_max 0.002
_refine_ls_shift/su_mean 0.000
_refine_ls_structure_factor_coef Fsqd
_refine_ls_weighting_details 'w=1/[\s^2^(Fo^2^)+(0.0499P)^2^] where P=(Fo^2^+2Fc^2^)/3'
_refine_ls_weighting_scheme calc
_refine_ls_wR_factor_gt 0.0727
_refine_ls_wR_factor_ref 0.0746
_reflns_Friedel_coverage 0.000
_reflns_number_gt 3121
_reflns_number_total 3553
_reflns_threshold_expression 'I > 2\s(I)'
_cod_data_source_file om5b00608_si_002.cif
_cod_data_source_block 2f_rnp1335_twin1_hklf4
_cod_database_code 4087808
_shelxl_version_number 2013-4
_chemical_oxdiff_formula 'C22 H26 F4 N2 O4 Pd2'
_chemical_oxdiff_usercomment 'Jess JM-B-125'
_shelx_space_group_comment
;
The symmetry employed for this shelxl refinement is uniquely defined
by the following loop, which should always be used as a source of
symmetry information in preference to the above space-group names.
They are only intended as comments.
;
_olex2_refinement_description
;
1. Twinned data refinement
 Scales: 0.8952(8) 0.1048(8)
2. Fixed Uiso
 At 1.2 times of:
  All C(H) groups, All C(H,H) groups
 At 1.5 times of:
  All C(H,H,H) groups
3.a Secondary CH2 refined with riding coordinates:
 C7(H7A,H7B)
3.b Aromatic/amide H refined with riding coordinates:
 C3(H3), C5(H5)
3.c Idealised Me refined as rotating group:
 C8(H8A,H8B,H8C), C9(H9A,H9B,H9C), C11(H11A,H11B,H11C)
;
_olex2_date_sample_data_collection 02/10/2013
_olex2_exptl_crystal_mounting_method 'oil on loop'
_olex2_submission_special_instructions 'No special instructions were received'

loop_
_space_group_symop_operation_xyz
'x, y, z'
'-x+1/2, y, -z+1/2'
'-x, -y, -z'
'x-1/2, -y, z-1/2'

loop_
_atom_site_label
_atom_site_type_symbol
_atom_site_fract_x
_atom_site_fract_y
_atom_site_fract_z
_atom_site_U_iso_or_equiv
_atom_site_adp_type
_atom_site_occupancy
_atom_site_site_symmetry_order
_atom_site_calc_flag
_atom_site_refinement_flags_posn
C1 C 0.8420(2) 0.6198(3) 0.44730(17) 0.0133(4) Uani 1 1 d .
C2 C 0.7482(2) 0.6337(3) 0.51236(18) 0.0141(4) Uani 1 1 d .
C3 C 0.7501(2) 0.7362(3) 0.59845(17) 0.0155(5) Uani 1 1 d .
H3 H 0.6832 0.7433 0.6408 0.019 Uiso 1 1 calc R
C4 C 0.8547(2) 0.8272(3) 0.61914(17) 0.0159(5) Uani 1 1 d .
C5 C 0.9514(2) 0.8239(3) 0.55802(17) 0.0146(4) Uani 1 1 d .
H5 H 1.0214 0.8894 0.5741 0.018 Uiso 1 1 calc R
C6 C 0.9432(2) 0.7205(3) 0.47105(17) 0.0133(4) Uani 1 1 d .
C7 C 1.0417(2) 0.7082(3) 0.39749(17) 0.0154(5) Uani 1 1 d .
H7A H 1.1049 0.6306 0.4252 0.019 Uiso 1 1 calc R
H7B H 1.0814 0.8133 0.3904 0.019 Uiso 1 1 calc R
C8 C 0.9177(2) 0.7907(3) 0.23801(18) 0.0171(5) Uani 1 1 d .
H8A H 0.8596 0.8359 0.2841 0.026 Uiso 1 1 calc GR
H8B H 0.8732 0.7539 0.1718 0.026 Uiso 1 1 calc GR
H8C H 0.9773 0.8725 0.2223 0.026 Uiso 1 1 calc GR
C9 C 1.0788(2) 0.5991(3) 0.22639(19) 0.0197(5) Uani 1 1 d .
H9A H 1.1379 0.6854 0.2194 0.030 Uiso 1 1 calc GR
H9B H 1.0411 0.5690 0.1561 0.030 Uiso 1 1 calc GR
H9C H 1.1211 0.5065 0.2600 0.030 Uiso 1 1 calc GR
C10 C 0.6556(2) 0.2634(3) 0.36673(17) 0.0154(5) Uani 1 1 d .
C11 C 0.6026(3) 0.1441(3) 0.4398(2) 0.0239(6) Uani 1 1 d .
H11A H 0.6608 0.0564 0.4549 0.036 Uiso 1 1 calc GR
H11B H 0.5254 0.1017 0.4057 0.036 Uiso 1 1 calc GR
H11C H 0.5872 0.1971 0.5062 0.036 Uiso 1 1 calc GR
F1 F 0.64421(14) 0.54443(19) 0.49267(12) 0.0190(3) Uani 1 1 d .
F2 F 0.86094(15) 0.9275(2) 0.70412(11) 0.0219(3) Uani 1 1 d .
N1 N 0.98285(18) 0.6539(3) 0.29223(14) 0.0135(4) Uani 1 1 d .
O1 O 0.76805(16) 0.2944(2) 0.38768(13) 0.0175(4) Uani 1 1 d .
O2 O 0.58461(16) 0.3229(2) 0.29417(13) 0.0174(4) Uani 1 1 d .
Pd1 Pd 0.86399(2) 0.47563(2) 0.32735(2) 0.01162(6) Uani 1 1 d .

loop_
_atom_site_aniso_label
_atom_site_aniso_U_11
_atom_site_aniso_U_22
_atom_site_aniso_U_33
_atom_site_aniso_U_23
_atom_site_aniso_U_13
_atom_site_aniso_U_12
C1 0.0159(11) 0.0148(12) 0.0089(9) 0.0011(8) 0.0001(8) -0.0005(9)
C2 0.0147(10) 0.0143(11) 0.0130(10) 0.0031(8) -0.0005(8) -0.0036(9)
C3 0.0166(11) 0.0190(13) 0.0113(10) -0.0013(9) 0.0042(8) -0.0018(9)
C4 0.0225(12) 0.0137(12) 0.0114(10) -0.0010(8) 0.0005(9) -0.0019(10)
C5 0.0155(10) 0.0137(12) 0.0142(10) 0.0020(9) -0.0013(8) -0.0042(9)
C6 0.0146(11) 0.0141(11) 0.0107(10) 0.0040(8) -0.0009(8) -0.0003(9)
C7 0.0141(10) 0.0196(13) 0.0125(10) 0.0034(9) 0.0003(8) -0.0032(9)
C8 0.0153(11) 0.0193(13) 0.0160(11) 0.0043(9) -0.0022(9) -0.0017(10)
C9 0.0178(11) 0.0243(15) 0.0176(11) -0.0011(10) 0.0050(9) -0.0005(11)
C10 0.0211(12) 0.0137(12) 0.0117(10) -0.0021(8) 0.0031(9) -0.0029(9)
C11 0.0295(14) 0.0216(14) 0.0206(12) 0.0046(10) 0.0021(11) -0.0092(12)
F1 0.0168(7) 0.0244(9) 0.0164(7) -0.0035(6) 0.0046(6) -0.0085(6)
F2 0.0288(8) 0.0220(8) 0.0157(7) -0.0075(6) 0.0058(6) -0.0073(7)
N1 0.0136(9) 0.0156(10) 0.0107(8) 0.0021(7) -0.0012(7) -0.0019(8)
O1 0.0203(9) 0.0149(9) 0.0169(8) 0.0040(7) -0.0004(7) -0.0039(7)
O2 0.0195(8) 0.0194(9) 0.0133(8) 0.0017(7) 0.0009(6) -0.0028(8)
Pd1 0.01319(9) 0.01183(10) 0.00972(10) 0.00051(6) 0.00037(6) -0.00085(7)

loop_
_atom_type_symbol
_atom_type_description
_atom_type_scat_dispersion_real
_atom_type_scat_dispersion_imag
_atom_type_scat_source
C C 0.0033 0.0016 'International Tables Vol C Tables 4.2.6.8 and 6.1.1.4'
H H 0.0000 0.0000 'International Tables Vol C Tables 4.2.6.8 and 6.1.1.4'
F F 0.0171 0.0103 'International Tables Vol C Tables 4.2.6.8 and 6.1.1.4'
N N 0.0061 0.0033 'International Tables Vol C Tables 4.2.6.8 and 6.1.1.4'
O O 0.0106 0.0060 'International Tables Vol C Tables 4.2.6.8 and 6.1.1.4'
Pd Pd -0.9988 1.0072 'International Tables Vol C Tables 4.2.6.8 and 6.1.1.4'

loop_
_exptl_crystal_face_index_h
_exptl_crystal_face_index_k
_exptl_crystal_face_index_l
_exptl_crystal_face_perp_dist
_exptl_oxdiff_crystal_face_indexfrac_h
_exptl_oxdiff_crystal_face_indexfrac_k
_exptl_oxdiff_crystal_face_indexfrac_l
_exptl_oxdiff_crystal_face_x
_exptl_oxdiff_crystal_face_y
_exptl_oxdiff_crystal_face_z
0 -1 0 0.0295 0.0000 -1.0000 0.0002 -0.0810 0.0249 0.0002
0 1 0 0.0255 -0.0000 1.0000 -0.0002 0.0810 -0.0249 -0.0002
1 0 -1 0.0204 1.0002 -0.0001 -1.0000 0.0050 0.0160 0.0802
-1 0 1 0.0364 -1.0002 0.0001 1.0000 -0.0050 -0.0160 -0.0802
-1 0 0 0.0964 -1.0002 0.0001 0.0001 -0.0156 -0.0508 -0.0374
1 0 0 0.0934 1.0002 -0.0001 -0.0001 0.0156 0.0508 0.0374
0 0 -1 0.1285 -0.0000 0.0000 -0.9999 -0.0107 -0.0348 0.0428
0 0 1 0.1488 0.0000 -0.0000 0.9999 0.0107 0.0348 -0.0428
1 1 0 0.0527 1.0001 1.0000 -0.0003 0.0966 0.0259 0.0372
-1 -1 0 0.0712 -1.0001 -1.0000 0.0003 -0.0966 -0.0259 -0.0372
-1 1 0 0.0598 -1.0002 1.0001 -0.0000 0.0653 -0.0757 -0.0376

loop_
_geom_angle_atom_site_label_1
_geom_angle_atom_site_label_2
_geom_angle_atom_site_label_3
_geom_angle
_geom_angle_site_symmetry_1
_geom_angle_site_symmetry_3
C2 C1 C6 116.0(2) . .
C2 C1 Pd1 131.51(19) . .
C6 C1 Pd1 112.48(17) . .
C1 C2 C3 124.4(2) . .
F1 C2 C1 119.9(2) . .
F1 C2 C3 115.7(2) . .
C2 C3 H3 121.8 . .
C4 C3 C2 116.3(2) . .
C4 C3 H3 121.8 . .
C5 C4 C3 123.5(2) . .
F2 C4 C3 118.1(2) . .
F2 C4 C5 118.4(2) . .
C4 C5 H5 121.2 . .
C4 C5 C6 117.5(2) . .
C6 C5 H5 121.2 . .
C1 C6 C7 115.2(2) . .
C5 C6 C1 122.2(2) . .
C5 C6 C7 122.5(2) . .
C6 C7 H7A 110.2 . .
C6 C7 H7B 110.2 . .
C6 C7 N1 107.56(19) . .
H7A C7 H7B 108.5 . .
N1 C7 H7A 110.2 . .
N1 C7 H7B 110.2 . .
H8A C8 H8B 109.5 . .
H8A C8 H8C 109.5 . .
H8B C8 H8C 109.5 . .
N1 C8 H8A 109.5 . .
N1 C8 H8B 109.5 . .
N1 C8 H8C 109.5 . .
H9A C9 H9B 109.5 . .
H9A C9 H9C 109.5 . .
H9B C9 H9C 109.5 . .
N1 C9 H9A 109.5 . .
N1 C9 H9B 109.5 . .
N1 C9 H9C 109.5 . .
O1 C10 C11 115.4(2) . .
O2 C10 C11 117.7(2) . .
O2 C10 O1 126.9(2) . .
C10 C11 H11A 109.5 . .
C10 C11 H11B 109.5 . .
C10 C11 H11C 109.5 . .
H11A C11 H11B 109.5 . .
H11A C11 H11C 109.5 . .
H11B C11 H11C 109.5 . .
C7 N1 Pd1 104.83(14) . .
C8 N1 C7 109.05(19) . .
C8 N1 Pd1 111.96(14) . .
C9 N1 C7 109.21(18) . .
C9 N1 C8 108.38(18) . .
C9 N1 Pd1 113.29(16) . .
C10 O1 Pd1 127.00(16) . .
C10 O2 Pd1 125.86(16) . 2_655
C1 Pd1 N1 81.25(9) . .
C1 Pd1 O1 93.58(8) . .
C1 Pd1 O2 171.60(8) . 2_655
C1 Pd1 Pd1 110.27(7) . 2_655
N1 Pd1 O2 93.70(7) . 2_655
N1 Pd1 Pd1 111.11(5) . 2_655
O1 Pd1 N1 169.12(7) . .
O1 Pd1 O2 90.24(7) . 2_655
O1 Pd1 Pd1 79.63(5) . 2_655
O2 Pd1 Pd1 77.77(5) 2_655 2_655

loop_
_geom_bond_atom_site_label_1
_geom_bond_atom_site_label_2
_geom_bond_distance
_geom_bond_site_symmetry_2
C1 C2 1.382(3) .
C1 C6 1.403(3) .
C1 Pd1 1.974(2) .
C2 C3 1.387(3) .
C2 F1 1.366(3) .
C3 H3 0.9500 .
C3 C4 1.381(3) .
C4 C5 1.370(3) .
C4 F2 1.363(3) .
C5 H5 0.9500 .
C5 C6 1.399(3) .
C6 C7 1.494(3) .
C7 H7A 0.9900 .
C7 H7B 0.9900 .
C7 N1 1.498(3) .
C8 H8A 0.9800 .
C8 H8B 0.9800 .
C8 H8C 0.9800 .
C8 N1 1.485(3) .
C9 H9A 0.9800 .
C9 H9B 0.9800 .
C9 H9C 0.9800 .
C9 N1 1.475(3) .
C10 C11 1.515(3) .
C10 O1 1.262(3) .
C10 O2 1.252(3) .
C11 H11A 0.9800 .
C11 H11B 0.9800 .
C11 H11C 0.9800 .
N1 Pd1 2.057(2) .
O1 Pd1 2.0363(17) .
O2 Pd1 2.1192(17) 2_655
Pd1 O2 2.1192(17) 2_655
Pd1 Pd1 3.0285(4) 2_655

loop_
_geom_torsion_atom_site_label_1
_geom_torsion_atom_site_label_2
_geom_torsion_atom_site_label_3
_geom_torsion_atom_site_label_4
_geom_torsion
_geom_torsion_site_symmetry_4
C1 C2 C3 C4 -0.8(4) .
C1 C6 C7 N1 27.0(3) .
C2 C1 C6 C5 2.7(3) .
C2 C1 C6 C7 -177.8(2) .
C2 C3 C4 C5 2.0(4) .
C2 C3 C4 F2 -178.9(2) .
C3 C4 C5 C6 -0.9(4) .
C4 C5 C6 C1 -1.6(4) .
C4 C5 C6 C7 178.9(2) .
C5 C6 C7 N1 -153.5(2) .
C6 C1 C2 C3 -1.5(4) .
C6 C1 C2 F1 177.6(2) .
C6 C7 N1 C8 76.8(2) .
C6 C7 N1 C9 -165.0(2) .
C6 C7 N1 Pd1 -43.3(2) .
C11 C10 O1 Pd1 -167.53(16) .
C11 C10 O2 Pd1 -174.15(16) 2_655
F1 C2 C3 C4 -179.9(2) .
F2 C4 C5 C6 -179.9(2) .
O1 C10 O2 Pd1 7.4(4) 2_655
O2 C10 O1 Pd1 11.0(4) .
Pd1 C1 C2 C3 175.84(19) .
Pd1 C1 C2 F1 -5.0(4) .
Pd1 C1 C6 C5 -175.11(18) .
Pd1 C1 C6 C7 4.4(3) .

loop_
_diffrn_oxdiff_twin_id
_diffrn_oxdiff_twin_ratio
_diffrn_oxdiff_twin_reflns_isolated
_diffrn_oxdiff_twin_reflns_overlapped
1 0.8689 3735 2547
2 0.1311 0 2547

loop_
_twin_individual_id
_twin_individual_mass_fraction_refined
1 0.8952(8)
2 0.1048(8)
